data_7101011
_journal_name_full 'Chemical Communications'
_journal_paper_doi 10.1039/b416549g
_journal_year 2005
_chemical_formula_moiety 'C42 H57 N4 Si4 Yb1'
_chemical_formula_sum 'C42 H57 N4 Si4 Yb'
_chemical_formula_weight 903.32
_space_group_IT_number 2
_space_group_name_Hall '-P 1'
_space_group_name_H-M_alt 'P -1'
_symmetry_cell_setting triclinic
_symmetry_Int_Tables_number 2
_symmetry_space_group_name_Hall '-P 1'
_symmetry_space_group_name_H-M 'P -1'
_cell_angle_alpha 89.620(1)
_cell_angle_beta 86.087(1)
_cell_angle_gamma 79.121(1)
_cell_formula_units_Z 2
_cell_length_a 11.2608(1)
_cell_length_b 12.8457(2)
_cell_length_c 16.0891(3)
_cell_measurement_temperature 173(2)
_cell_measurement_wavelength 0.71073
_cell_volume 2280.13(6)
_diffrn_ambient_temperature 173(2)
_exptl_crystal_density_diffrn 1.316
_cod_original_formula_sum 'C42 H57 N4 Si4 Yb1'
_cod_database_code 7101011

loop_
_symmetry_equiv_pos_as_xyz
'x, y, z'
'-x, -y, -z'

loop_
_atom_site_label
_atom_site_type_symbol
_atom_site_fract_x
_atom_site_fract_y
_atom_site_fract_z
_atom_site_U_iso_or_equiv
_atom_site_adp_type
_atom_site_occupancy
_atom_site_symmetry_multiplicity
_atom_site_calc_flag
_atom_site_refinement_flags
_atom_site_disorder_assembly
_atom_site_disorder_group
Yb Yb 0.288433(9) 0.706929(8) 0.767027(6) 0.01779(4) Uani 1 1 d . . .
Si1 Si 0.59940(7) 0.67039(6) 0.75466(5) 0.02746(16) Uani 1 1 d . . .
Si2 Si 0.22859(7) 0.54618(6) 0.64114(5) 0.02678(16) Uani 1 1 d . . .
Si3 Si 0.18543(7) 0.64944(6) 0.98289(5) 0.02905(17) Uani 1 1 d . . .
Si4 Si 0.02910(6) 0.91360(6) 0.72333(4) 0.02331(15) Uani 1 1 d . . .
N1 N 0.46913(18) 0.73020(17) 0.70655(12) 0.0214(4) Uani 1 1 d . . .
N2 N 0.26010(18) 0.67543(17) 0.63059(12) 0.0220(4) Uani 1 1 d . . .
N3 N 0.2582(2) 0.72427(16) 0.91125(12) 0.0239(5) Uani 1 1 d . . .
N4 N 0.16582(18) 0.86922(16) 0.77099(12) 0.0199(4) Uani 1 1 d . . .
C1 C 0.4674(2) 0.7900(2) 0.63732(15) 0.0218(5) Uani 1 1 d . . .
C2 C 0.3846(2) 0.7955(2) 0.57584(15) 0.0233(5) Uani 1 1 d . . .
H2 H 0.3859 0.8495 0.5353 0.028 Uiso 1 1 calc R . .
C3 C 0.2988(2) 0.72902(19) 0.56772(15) 0.0212(5) Uani 1 1 d . . .
C4 C 0.5600(2) 0.8590(2) 0.62149(15) 0.0234(5) Uani 1 1 d . . .
C5 C 0.5650(2) 0.9395(2) 0.67756(17) 0.0278(6) Uani 1 1 d . . .
H5 H 0.5143 0.9466 0.7277 0.033 Uiso 1 1 calc R . .
C6 C 0.6435(3) 1.0098(2) 0.66108(18) 0.0318(6) Uani 1 1 d . . .
H6 H 0.6445 1.0658 0.6991 0.038 Uiso 1 1 calc R . .
C7 C 0.7198(2) 0.9984(2) 0.58963(18) 0.0314(6) Uani 1 1 d . . .
H7 H 0.7733 1.0465 0.5783 0.038 Uiso 1 1 calc R . .
C8 C 0.7179(3) 0.9169(3) 0.53484(18) 0.0387(7) Uani 1 1 d . . .
H8 H 0.7724 0.9074 0.4865 0.046 Uiso 1 1 calc R . .
C9 C 0.6372(3) 0.8488(2) 0.54973(18) 0.0364(7) Uani 1 1 d . . .
H9 H 0.6346 0.7945 0.5105 0.044 Uiso 1 1 calc R . .
C10 C 0.2517(2) 0.72312(19) 0.48346(15) 0.0239(5) Uani 1 1 d . . .
C11 C 0.3283(3) 0.7156(2) 0.41095(16) 0.0338(6) Uani 1 1 d . . .
H11 H 0.4126 0.7132 0.4145 0.041 Uiso 1 1 calc R . .
C12 C 0.2814(4) 0.7116(3) 0.33352(18) 0.0467(9) Uani 1 1 d . . .
H12 H 0.3342 0.7047 0.2844 0.056 Uiso 1 1 calc R . .
C13 C 0.1590(4) 0.7174(3) 0.32767(19) 0.0504(9) Uani 1 1 d . . .
H13 H 0.1275 0.7152 0.2746 0.06 Uiso 1 1 calc R . .
C14 C 0.0823(3) 0.7265(2) 0.3984(2) 0.0436(8) Uani 1 1 d . . .
H14 H -0.0023 0.7315 0.3941 0.052 Uiso 1 1 calc R . .
C15 C 0.1282(3) 0.7284(2) 0.47637(17) 0.0310(6) Uani 1 1 d . . .
H15 H 0.0748 0.7333 0.5251 0.037 Uiso 1 1 calc R . .
C16 C 0.7226(3) 0.6104(3) 0.6765(2) 0.0453(8) Uani 1 1 d . . .
H16C H 0.7534 0.6668 0.6455 0.068 Uiso 1 1 calc R . .
H16B H 0.6907 0.5657 0.6377 0.068 Uiso 1 1 calc R . .
H16A H 0.7886 0.5671 0.7051 0.068 Uiso 1 1 calc R . .
C17 C 0.6564(3) 0.7560(3) 0.83000(19) 0.0397(7) Uani 1 1 d . . .
H17C H 0.7217 0.7131 0.8595 0.06 Uiso 1 1 calc R . .
H17B H 0.59 0.7869 0.8702 0.06 Uiso 1 1 calc R . .
H17A H 0.6874 0.8129 0.7998 0.06 Uiso 1 1 calc R . .
C18 C 0.5480(3) 0.5596(3) 0.8153(2) 0.0411(7) Uani 1 1 d . . .
H18C H 0.5182 0.5128 0.7772 0.062 Uiso 1 1 calc R . .
H18B H 0.4828 0.5891 0.8568 0.062 Uiso 1 1 calc R . .
H18A H 0.6163 0.5192 0.8435 0.062 Uiso 1 1 calc R . .
C19 C 0.2298(3) 0.5373(2) 0.75483(17) 0.0315(6) Uani 1 1 d . . .
H19B H 0.287(4) 0.476(3) 0.775(3) 0.071(12) Uiso 1 1 d . . .
H19A H 0.147(3) 0.532(3) 0.783(2) 0.054(10) Uiso 1 1 d . . .
C20 C 0.0875(3) 0.5226(3) 0.5969(2) 0.0516(9) Uani 1 1 d . . .
H20C H 0.0749 0.451 0.6114 0.077 Uiso 1 1 calc R . .
H20B H 0.095 0.5294 0.5362 0.077 Uiso 1 1 calc R . .
H20A H 0.0184 0.5748 0.6199 0.077 Uiso 1 1 calc R . .
C21 C 0.3591(4) 0.4584(3) 0.5846(2) 0.0544(9) Uani 1 1 d . . .
H21C H 0.435 0.477 0.6004 0.082 Uiso 1 1 calc R . .
H21B H 0.353 0.4676 0.5244 0.082 Uiso 1 1 calc R . .
H21A H 0.358 0.3844 0.5991 0.082 Uiso 1 1 calc R . .
C22 C 0.3117(2) 0.8064(2) 0.92539(15) 0.0230(5) Uani 1 1 d . . .
C23 C 0.3140(2) 0.8914(2) 0.86930(15) 0.0234(5) Uani 1 1 d . . .
H23 H 0.3792 0.9281 0.8729 0.028 Uiso 1 1 calc R . .
C24 C 0.2311(2) 0.9288(2) 0.80827(15) 0.0215(5) Uani 1 1 d . . .
C25 C 0.3763(2) 0.8148(2) 1.00318(15) 0.0244(5) Uani 1 1 d . . .
C26 C 0.4523(3) 0.7271(2) 1.03368(17) 0.0327(6) Uani 1 1 d . . .
H26 H 0.4616 0.6606 1.0061 0.039 Uiso 1 1 calc R . .
C27 C 0.5147(3) 0.7356(3) 1.10403(18) 0.0384(7) Uani 1 1 d . . .
H27 H 0.5671 0.6752 1.124 0.046 Uiso 1 1 calc R . .
C28 C 0.5009(3) 0.8315(3) 1.14496(18) 0.0401(7) Uani 1 1 d . . .
H28 H 0.5434 0.8373 1.1932 0.048 Uiso 1 1 calc R . .
C29 C 0.4252(3) 0.9190(3) 1.11549(18) 0.0392(7) Uani 1 1 d . . .
H29 H 0.4149 0.985 1.1439 0.047 Uiso 1 1 calc R . .
C30 C 0.3642(3) 0.9109(2) 1.04486(17) 0.0327(6) Uani 1 1 d . . .
H30 H 0.3133 0.972 1.0245 0.039 Uiso 1 1 calc R . .
C31 C 0.2211(2) 1.0441(2) 0.78810(16) 0.0233(5) Uani 1 1 d . . .
C32 C 0.1834(3) 1.1216(2) 0.84945(19) 0.0343(6) Uani 1 1 d . . .
H32 H 0.1646 1.1012 0.9049 0.041 Uiso 1 1 calc R . .
C33 C 0.1733(3) 1.2277(2) 0.8305(2) 0.0436(8) Uani 1 1 d . . .
H33 H 0.1462 1.2799 0.8726 0.052 Uiso 1 1 calc R . .
C34 C 0.2022(3) 1.2579(2) 0.7505(2) 0.0443(8) Uani 1 1 d . . .
H34 H 0.1941 1.331 0.7371 0.053 Uiso 1 1 calc R . .
C35 C 0.2430(3) 1.1822(2) 0.6902(2) 0.0418(8) Uani 1 1 d . . .
H35 H 0.2656 1.2031 0.6355 0.05 Uiso 1 1 calc R . .
C36 C 0.2515(3) 1.0756(2) 0.70812(17) 0.0293(6) Uani 1 1 d . . .
H36 H 0.2781 1.0239 0.6656 0.035 Uiso 1 1 calc R . .
C37 C 0.1692(3) 0.7000(3) 1.09266(18) 0.0474(8) Uani 1 1 d . . .
H37C H 0.1241 0.7732 1.0945 0.071 Uiso 1 1 calc R . .
H37B H 0.2497 0.6979 1.1129 0.071 Uiso 1 1 calc R . .
H37A H 0.1253 0.6554 1.128 0.071 Uiso 1 1 calc R . .
C38 C 0.2651(3) 0.5090(2) 0.9804(2) 0.0439(8) Uani 1 1 d . . .
H38C H 0.2208 0.4672 1.0181 0.066 Uiso 1 1 calc R . .
H38B H 0.3474 0.5047 0.9981 0.066 Uiso 1 1 calc R . .
H38A H 0.2691 0.4809 0.9236 0.066 Uiso 1 1 calc R . .
C39 C 0.0292(3) 0.6577(3) 0.9492(2) 0.0449(8) Uani 1 1 d . . .
H39C H -0.0141 0.6138 0.9856 0.067 Uiso 1 1 calc R . .
H39B H 0.0332 0.6322 0.8916 0.067 Uiso 1 1 calc R . .
H39A H -0.0139 0.7315 0.9526 0.067 Uiso 1 1 calc R . .
C40 C -0.0410(3) 0.7939(2) 0.7183(2) 0.0368(7) Uani 1 1 d . . .
H40C H -0.1191 0.8127 0.6933 0.055 Uiso 1 1 calc R . .
H40B H -0.0535 0.7669 0.7747 0.055 Uiso 1 1 calc R . .
H40A H 0.0128 0.7392 0.6842 0.055 Uiso 1 1 calc R . .
C41 C 0.0530(2) 0.9637(2) 0.61561(17) 0.0303(6) Uani 1 1 d . . .
H41C H 0.1066 0.9085 0.5818 0.045 Uiso 1 1 calc R . .
H41B H 0.0902 1.0267 0.6177 0.045 Uiso 1 1 calc R . .
H41A H -0.0252 0.9823 0.5907 0.045 Uiso 1 1 calc R . .
C42 C -0.0728(3) 1.0162(3) 0.7898(2) 0.0425(8) Uani 1 1 d . . .
H42C H -0.0364 1.0795 0.7927 0.064 Uiso 1 1 calc R . .
H42B H -0.084 0.9881 0.846 0.064 Uiso 1 1 calc R . .
H42A H -0.1516 1.0348 0.7657 0.064 Uiso 1 1 calc R . .

loop_
_atom_site_aniso_label
_atom_site_aniso_U_11
_atom_site_aniso_U_22
_atom_site_aniso_U_33
_atom_site_aniso_U_23
_atom_site_aniso_U_13
_atom_site_aniso_U_12
Yb 0.02207(7) 0.01693(7) 0.01526(6) 0.00040(4) -0.00060(4) -0.00621(4)
Si1 0.0211(4) 0.0328(4) 0.0287(4) 0.0057(3) -0.0042(3) -0.0047(3)
Si2 0.0340(4) 0.0237(4) 0.0256(4) 0.0007(3) -0.0049(3) -0.0120(3)
Si3 0.0360(4) 0.0293(4) 0.0224(4) 0.0026(3) -0.0007(3) -0.0080(3)
Si4 0.0204(4) 0.0249(4) 0.0240(4) 0.0014(3) -0.0034(3) -0.0022(3)
N1 0.0205(11) 0.0260(11) 0.0184(10) 0.0010(8) -0.0028(8) -0.0056(9)
N2 0.0221(11) 0.0276(12) 0.0180(10) 0.0004(9) -0.0029(8) -0.0085(9)
N3 0.0319(12) 0.0209(11) 0.0180(10) -0.0017(8) -0.0038(9) -0.0023(9)
N4 0.0220(11) 0.0203(11) 0.0173(10) 0.0018(8) -0.0038(8) -0.0031(8)
C1 0.0227(13) 0.0224(13) 0.0203(12) -0.0020(10) 0.0012(10) -0.0046(10)
C2 0.0285(14) 0.0232(13) 0.0192(12) 0.0062(10) -0.0030(10) -0.0072(11)
C3 0.0230(13) 0.0218(13) 0.0178(12) -0.0006(10) -0.0023(10) -0.0014(10)
C4 0.0251(13) 0.0262(14) 0.0204(12) 0.0048(10) -0.0042(10) -0.0077(11)
C5 0.0264(14) 0.0303(15) 0.0282(14) -0.0004(11) -0.0023(11) -0.0089(11)
C6 0.0309(15) 0.0285(15) 0.0385(16) -0.0013(12) -0.0079(12) -0.0101(12)
C7 0.0294(15) 0.0295(15) 0.0388(16) 0.0125(12) -0.0090(12) -0.0126(12)
C8 0.0421(18) 0.0469(19) 0.0307(15) 0.0059(13) 0.0060(13) -0.0206(14)
C9 0.0447(18) 0.0413(18) 0.0268(14) -0.0040(13) 0.0056(13) -0.0202(14)
C10 0.0366(15) 0.0176(13) 0.0184(12) 0.0014(10) -0.0063(11) -0.0058(11)
C11 0.0497(18) 0.0287(15) 0.0226(14) -0.0012(11) -0.0007(12) -0.0075(13)
C12 0.083(3) 0.0390(18) 0.0188(14) -0.0022(13) 0.0002(15) -0.0143(17)
C13 0.091(3) 0.0391(19) 0.0268(16) 0.0037(13) -0.0296(17) -0.0169(18)
C14 0.058(2) 0.0366(18) 0.0424(19) 0.0061(14) -0.0304(16) -0.0149(15)
C15 0.0388(16) 0.0277(15) 0.0291(14) 0.0006(11) -0.0131(12) -0.0090(12)
C16 0.0311(17) 0.0448(19) 0.055(2) 0.0025(16) 0.0056(14) 0.0011(14)
C17 0.0306(16) 0.0505(19) 0.0407(17) 0.0048(14) -0.0137(13) -0.0103(14)
C18 0.0381(17) 0.0429(18) 0.0432(18) 0.0164(14) -0.0107(14) -0.0075(14)
C19 0.0454(18) 0.0251(15) 0.0275(14) 0.0037(11) -0.0031(13) -0.0156(13)
C20 0.061(2) 0.046(2) 0.059(2) 0.0072(17) -0.0249(18) -0.0328(17)
C21 0.068(2) 0.0340(18) 0.058(2) -0.0119(16) 0.0164(18) -0.0082(16)
C22 0.0222(13) 0.0244(14) 0.0205(12) -0.0013(10) -0.0009(10) 0.0002(10)
C23 0.0216(13) 0.0259(14) 0.0240(13) 0.0016(10) -0.0026(10) -0.0076(10)
C24 0.0203(13) 0.0244(13) 0.0194(12) 0.0003(10) 0.0030(10) -0.0048(10)
C25 0.0235(13) 0.0304(14) 0.0194(12) -0.0015(11) -0.0024(10) -0.0049(11)
C26 0.0359(16) 0.0325(16) 0.0277(14) -0.0037(12) -0.0084(12) 0.0008(12)
C27 0.0342(16) 0.0472(19) 0.0302(15) 0.0022(13) -0.0112(12) 0.0046(13)
C28 0.0355(17) 0.060(2) 0.0269(15) -0.0042(14) -0.0105(12) -0.0105(15)
C29 0.0470(18) 0.0418(18) 0.0314(15) -0.0099(13) -0.0108(13) -0.0118(14)
C30 0.0365(16) 0.0314(16) 0.0302(15) -0.0018(12) -0.0068(12) -0.0049(12)
C31 0.0202(13) 0.0226(13) 0.0282(13) 0.0007(11) -0.0075(10) -0.0047(10)
C32 0.0371(16) 0.0283(16) 0.0369(16) -0.0037(12) 0.0010(13) -0.0061(12)
C33 0.0424(18) 0.0274(16) 0.060(2) -0.0131(15) -0.0082(15) -0.0034(13)
C34 0.054(2) 0.0228(15) 0.061(2) 0.0091(15) -0.0241(17) -0.0121(14)
C35 0.060(2) 0.0346(17) 0.0383(17) 0.0114(14) -0.0185(15) -0.0222(15)
C36 0.0351(15) 0.0275(15) 0.0288(14) 0.0028(11) -0.0096(12) -0.0126(12)
C37 0.055(2) 0.062(2) 0.0267(16) -0.0032(15) 0.0082(14) -0.0187(17)
C38 0.065(2) 0.0324(17) 0.0345(16) 0.0105(13) -0.0048(15) -0.0101(15)
C39 0.0397(18) 0.060(2) 0.0379(17) 0.0042(15) 0.0011(14) -0.0175(16)
C40 0.0296(15) 0.0394(17) 0.0442(17) 0.0061(14) -0.0065(13) -0.0124(13)
C41 0.0291(15) 0.0339(16) 0.0290(14) 0.0061(12) -0.0091(11) -0.0063(12)
C42 0.0302(16) 0.050(2) 0.0416(17) -0.0083(15) -0.0045(13) 0.0066(14)

loop_
_geom_bond_atom_site_label_1
_geom_bond_atom_site_label_2
_geom_bond_distance
_geom_bond_site_symmetry_2
_geom_bond_publ_flag
Yb N1 2.265(2) . ?
Yb N4 2.272(2) . ?
Yb N2 2.289(2) . ?
Yb N3 2.328(2) . ?
Yb C19 2.406(3) . ?
Si1 N1 1.750(2) . ?
Si1 C16 1.864(3) . ?
Si1 C17 1.866(3) . ?
Si1 C18 1.878(3) . ?
Si2 N2 1.767(2) . ?
Si2 C19 1.833(3) . ?
Si2 C20 1.860(3) . ?
Si2 C21 1.862(3) . ?
Si3 N3 1.754(2) . ?
Si3 C38 1.857(3) . ?
Si3 C39 1.860(3) . ?
Si3 C37 1.871(3) . ?
Si4 N4 1.763(2) . ?
Si4 C40 1.860(3) . ?
Si4 C42 1.865(3) . ?
Si4 C41 1.865(3) . ?
N1 C1 1.348(3) . ?
N2 C3 1.316(3) . ?
N3 C22 1.338(3) . ?
N4 C24 1.328(3) . ?
C1 C2 1.398(4) . ?
C1 C4 1.500(4) . ?
C2 C3 1.417(4) . ?
C3 C10 1.497(3) . ?
C4 C9 1.388(4) . ?
C4 C5 1.388(4) . ?
C5 C6 1.389(4) . ?
C6 C7 1.379(4) . ?
C7 C8 1.377(4) . ?
C8 C9 1.385(4) . ?
C10 C15 1.393(4) . ?
C10 C11 1.395(4) . ?
C11 C12 1.391(4) . ?
C12 C13 1.376(5) . ?
C13 C14 1.373(5) . ?
C14 C15 1.390(4) . ?
C22 C23 1.414(4) . ?
C22 C25 1.504(3) . ?
C23 C24 1.420(3) . ?
C24 C31 1.499(4) . ?
C25 C26 1.388(4) . ?
C25 C30 1.388(4) . ?
C26 C27 1.388(4) . ?
C27 C28 1.379(4) . ?
C28 C29 1.379(4) . ?
C29 C30 1.382(4) . ?
C31 C36 1.386(4) . ?
C31 C32 1.393(4) . ?
C32 C33 1.379(4) . ?
C33 C34 1.378(5) . ?
C34 C35 1.372(5) . ?
C35 C36 1.384(4) . ?
